data_4083596
loop_
_publ_author_name
'Cade, Ian A.'
'Colebatch, Annie L.'
'Hill, Anthony F.'
'Willis, Anthony C.'

_publ_section_title
;
 Allenylphosphonium Complexes of Rhodium and Iridium
;
_journal_issue 12
_journal_name_full Organometallics
_journal_page_first 3198
_journal_paper_doi 10.1021/om500450e
_journal_volume 33
_journal_year 2014
_chemical_compound_source local
_chemical_formula_moiety 'C58 H48 Br Ir O P3 +, P F6 -, 1.5(C H2 Cl2)'
_chemical_formula_sum 'C59.5 H51 Br Cl3 F6 Ir O P4'
_chemical_formula_weight 1398.42
_space_group_IT_number 2
_symmetry_cell_setting triclinic
_symmetry_space_group_name_Hall '-P 1'
_symmetry_space_group_name_H-M 'P -1'
_atom_sites_solution_hydrogens geom
_atom_sites_solution_primary direct
_audit_creation_date 10-07-19
_audit_creation_method CRYSTALS_ver_12.87
_audit_update_record
;
2010-07-19 - Report on C59.5 H51 Br Cl3 F6 Ir O P4
            by Anthony C. Willis
            for Anthony F. Hill, Annie L. Colebatch

2010-07-20 - passes checkcif tests with minor warnings

;
_cell_angle_alpha 65.5999(19)
_cell_angle_beta 86.674(2)
_cell_angle_gamma 66.190(2)
_cell_formula_units_Z 4
_cell_length_a 17.5245(7)
_cell_length_b 20.0599(6)
_cell_length_c 22.9773(8)
_cell_measurement_reflns_used 422209
_cell_measurement_temperature 200
_cell_measurement_theta_max 27.5
_cell_measurement_theta_min 2.6
_cell_volume 6672.3(4)
_computing_cell_refinement 'DENZO/SCALEPACK (Otwinowski & Minor, 1997)'
_computing_data_collection 'COLLECT (Nonius, 2001).'
_computing_data_reduction 'DENZO/SCALEPACK (Otwinowski & Minor, 1997)'
_computing_molecular_graphics
; 
ORTEP-II (Johnson 1976) in teXsan (MSC, 1992-1997)
;
_computing_publication_material 'CRYSTALS (Betteridge et al., 2003)'
_computing_structure_refinement 'CRYSTALS (Betteridge et al., 2003), SQUEEZE (Spek et al., 1990)'
_computing_structure_solution 'SIR92 (Altomare et al., 1994)'
_diffrn_ambient_temperature 200
_diffrn_measured_fraction_theta_full 0.952
_diffrn_measured_fraction_theta_max 0.928
_diffrn_measurement_device 'Nonius KappaCCD'
_diffrn_measurement_device_type Area
_diffrn_measurement_method ' \f and \w scans with CCD '
_diffrn_radiation_monochromator graphite
_diffrn_radiation_type 'Mo K\a'
_diffrn_radiation_wavelength 0.71073
_diffrn_reflns_av_R_equivalents 0.054
_diffrn_reflns_limit_h_max 22
_diffrn_reflns_limit_h_min -22
_diffrn_reflns_limit_k_max 26
_diffrn_reflns_limit_k_min -23
_diffrn_reflns_limit_l_max 29
_diffrn_reflns_limit_l_min -29
_diffrn_reflns_number 61450
_diffrn_reflns_theta_full 25.130
_diffrn_reflns_theta_max 27.615
_diffrn_reflns_theta_min 2.563
_diffrn_standards_number 0
_exptl_absorpt_coefficient_mu 2.867
_exptl_absorpt_correction_T_max 0.60
_exptl_absorpt_correction_T_min 0.46
_exptl_absorpt_correction_type multi-scan
_exptl_absorpt_process_details 'DENZO/SCALEPACK (Otwinowski & Minor, 1997)'
_exptl_crystal_colour colourless
_exptl_crystal_density_diffrn 1.392
_exptl_crystal_density_method 'not measured'
_exptl_crystal_description needle
_exptl_crystal_F_000 2772
_exptl_crystal_size_max 0.310
_exptl_crystal_size_mid 0.190
_exptl_crystal_size_min 0.180
_refine_diff_density_max 3.72
_refine_diff_density_min -3.81
_refine_ls_extinction_method None
_refine_ls_goodness_of_fit_ref 0.9593
_refine_ls_hydrogen_treatment constr
_refine_ls_matrix_type full
_refine_ls_number_parameters 1360
_refine_ls_number_reflns 28789
_refine_ls_number_restraints 0
_refine_ls_R_factor_all 0.1005
_refine_ls_R_factor_gt 0.0565
_refine_ls_shift/su_max 0.0071608
_refine_ls_shift/su_mean 0.0012919
_refine_ls_structure_factor_coef Fsqd
_refine_ls_weighting_details
;
 Method, part 1, Chebychev polynomial, (Watkin, 1994, Prince, 1982) 
 [weight] = 1.0/[A~0~*T~0~(x)+A~1~*T~1~(x) ... +A~n-1~]*T~n-1~(x)] 
 where A~i~ are the Chebychev coefficients listed below and x= Fcalc/Fmax 
 Method = Robust Weighting (Prince, 1982) 
 W = [weight] * [1-(deltaF/6*sigmaF)^2^]^2^ 
 A~i~ are: 
 28.8 39.4 19.0 4.49 
;
_refine_ls_weighting_scheme calc
_refine_ls_wR_factor_all 0.1568
_refine_ls_wR_factor_gt 0.1179
_refine_ls_wR_factor_ref 0.1568
_reflns_limit_h_max 22
_reflns_limit_h_min -22
_reflns_limit_k_max 26
_reflns_limit_k_min -23
_reflns_limit_l_max 29
_reflns_limit_l_min 0
_reflns_number_gt 18513
_reflns_number_total 28789
_reflns_threshold_expression I>2.0\s(I)
_oxford_diffrn_Wilson_B_factor 2.73
_oxford_diffrn_Wilson_scale 49.41
_oxford_refine_ls_r_factor_ref 0.1005
_oxford_refine_ls_scale 0.15519(4)
_oxford_reflns_number_all 28789
_oxford_reflns_threshold_expression_ref I>-10.0\s(I)
_oxford_structure_analysis_title '7161127 hil1001 - relabelled'
_cod_data_source_file om500450e_si_001.cif
_cod_data_source_block hil1001
_cod_depositor_comments 'Adding full bibliography for 4083595--4083597.cif.'
_cod_original_sg_symbol_H-M 'P -1 '
_cod_database_code 4083596

loop_
_symmetry_equiv_pos_as_xyz
x,y,z
-x,-y,-z

loop_
_atom_site_label
_atom_site_type_symbol
_atom_site_fract_x
_atom_site_fract_y
_atom_site_fract_z
_atom_site_U_iso_or_equiv
_atom_site_occupancy
_atom_site_adp_type
_atom_site_refinement_flags_posn
Ir1 Ir 0.64276(2) 0.274134(18) 0.632646(15) 0.0371 1.0000 Uani .
Ir2 Ir 0.13662(2) 0.289091(18) 0.136301(14) 0.0357 1.0000 Uani .
Br1 Br 0.62825(6) 0.21123(5) 0.75429(4) 0.0508 1.0000 Uani .
Br2 Br 0.13106(6) 0.22733(5) 0.25910(4) 0.0479 1.0000 Uani .
Cl1 Cl 0.5406(5) 0.2896(6) 0.0362(4) 0.2369 1.0000 Uani .
Cl2 Cl 0.6868(5) 0.3042(5) 0.0618(5) 0.2220 1.0000 Uani .
Cl3 Cl 0.5179(3) 0.4747(3) 0.1168(3) 0.1243 1.0000 Uani .
Cl4 Cl 0.5083(4) 0.3324(4) 0.2135(3) 0.1785 1.0000 Uani .
Cl5 Cl 0.8528(3) 0.5864(3) 0.2567(3) 0.1337 1.0000 Uani .
Cl6 Cl 0.8683(2) 0.5324(2) 0.15674(18) 0.0882 1.0000 Uani .
P1 P 0.81188(16) 0.19736(15) 0.48232(11) 0.0495 1.0000 Uani .
P2 P 0.54911(15) 0.22807(13) 0.60840(11) 0.0400 1.0000 Uani .
P3 P 0.73289(15) 0.32502(14) 0.65384(11) 0.0433 1.0000 Uani .
P4 P 0.29995(16) 0.20600(14) -0.01484(11) 0.0452 1.0000 Uani .
P5 P 0.03836(14) 0.24315(13) 0.11935(10) 0.0383 1.0000 Uani .
P6 P 0.23057(14) 0.33837(13) 0.15460(10) 0.0394 1.0000 Uani .
P7 P 0.7422(2) 0.0162(2) 0.2330(2) 0.0805 1.0000 Uani .
P8 P 0.65283(19) 0.45851(16) 0.31268(13) 0.0574 1.0000 Uani .
F1 F 0.6748(8) 0.0329(9) 0.1839(9) 0.2564 1.0000 Uani .
F2 F 0.7940(10) 0.0310(11) 0.1805(7) 0.2238 1.0000 Uani .
F3 F 0.6960(6) 0.1071(5) 0.2221(5) 0.1187 1.0000 Uani .
F4 F 0.8148(6) 0.0038(7) 0.2772(7) 0.1792 1.0000 Uani .
F5 F 0.6895(11) -0.0013(7) 0.2884(8) 0.2299 1.0000 Uani .
F6 F 0.7849(6) -0.0755(5) 0.2461(6) 0.1351 1.0000 Uani .
F7 F 0.5833(7) 0.4341(7) 0.3004(4) 0.1333 1.0000 Uani .
F8 F 0.5832(7) 0.5452(5) 0.2963(4) 0.1388 1.0000 Uani .
F9 F 0.6660(5) 0.4835(4) 0.2383(3) 0.0947 1.0000 Uani .
F10 F 0.7184(7) 0.4871(7) 0.3243(4) 0.1397 1.0000 Uani .
F11 F 0.7208(7) 0.3719(5) 0.3293(4) 0.1451 1.0000 Uani .
F12 F 0.6399(5) 0.4326(4) 0.3865(3) 0.0790 1.0000 Uani .
O1 O 0.5071(4) 0.4452(4) 0.5754(3) 0.0515 1.0000 Uani .
O2 O -0.0028(4) 0.4567(4) 0.0752(3) 0.0481 1.0000 Uani .
C1 C 0.7474(5) 0.1717(5) 0.6323(4) 0.0384 1.0000 Uani .
C2 C 0.7182(5) 0.2382(5) 0.5714(4) 0.0425 1.0000 Uani .
C3 C 0.7317(6) 0.2608(5) 0.5105(4) 0.0441 1.0000 Uani .
C4 C 0.5553(6) 0.3824(6) 0.5983(4) 0.0432 1.0000 Uani .
C11 C 0.8783(7) 0.1047(7) 0.5471(5) 0.0681 1.0000 Uani .
C12 C 0.8565(9) 0.0394(7) 0.5697(6) 0.0930 1.0000 Uani .
C13 C 0.9060(12) -0.0317(8) 0.6223(7) 0.1209 1.0000 Uani .
C14 C 0.9752(15) -0.0372(12) 0.6526(8) 0.1573 1.0000 Uani .
C15 C 0.9951(11) 0.0243(13) 0.6310(7) 0.1377 1.0000 Uani .
C16 C 0.9481(8) 0.0997(9) 0.5777(6) 0.0900 1.0000 Uani .
C21 C 0.7632(7) 0.1758(6) 0.4303(4) 0.0518 1.0000 Uani .
C22 C 0.6785(7) 0.2186(6) 0.4079(5) 0.0591 1.0000 Uani .
C23 C 0.6405(9) 0.2006(8) 0.3699(6) 0.0795 1.0000 Uani .
C24 C 0.6856(11) 0.1403(9) 0.3516(7) 0.0897 1.0000 Uani .
C25 C 0.7708(11) 0.0967(9) 0.3730(7) 0.0898 1.0000 Uani .
C26 C 0.8102(8) 0.1131(7) 0.4119(6) 0.0749 1.0000 Uani .
C31 C 0.8746(7) 0.2506(8) 0.4396(5) 0.0643 1.0000 Uani .
C32 C 0.8680(9) 0.3174(8) 0.4464(7) 0.0923 1.0000 Uani .
C33 C 0.9172(10) 0.3583(11) 0.4132(9) 0.1270 1.0000 Uani .
C34 C 0.9698(13) 0.3320(15) 0.3749(9) 0.1408 1.0000 Uani .
C35 C 0.9746(14) 0.2677(17) 0.3675(10) 0.1551 1.0000 Uani .
C36 C 0.9279(11) 0.2250(13) 0.4009(8) 0.1261 1.0000 Uani .
C41 C 0.5993(7) 0.1257(6) 0.6189(4) 0.0525 1.0000 Uani .
C42 C 0.6290(7) 0.0625(6) 0.6805(5) 0.0612 1.0000 Uani .
C43 C 0.6719(8) -0.0179(7) 0.6899(7) 0.0815 1.0000 Uani .
C44 C 0.6876(9) -0.0347(7) 0.6368(7) 0.0873 1.0000 Uani .
C45 C 0.6622(8) 0.0255(7) 0.5753(7) 0.0812 1.0000 Uani .
C46 C 0.6187(7) 0.1046(6) 0.5666(5) 0.0562 1.0000 Uani .
C51 C 0.4978(6) 0.2822(5) 0.5257(4) 0.0468 1.0000 Uani .
C52 C 0.5116(6) 0.3476(5) 0.4810(4) 0.0471 1.0000 Uani .
C53 C 0.4745(6) 0.3865(6) 0.4171(5) 0.0601 1.0000 Uani .
C54 C 0.4236(8) 0.3607(7) 0.3973(6) 0.0778 1.0000 Uani .
C55 C 0.4084(9) 0.2966(8) 0.4401(7) 0.0848 1.0000 Uani .
C56 C 0.4434(8) 0.2590(7) 0.5042(5) 0.0693 1.0000 Uani .
C61 C 0.4607(6) 0.2313(6) 0.6547(4) 0.0507 1.0000 Uani .
C62 C 0.4234(6) 0.2932(6) 0.6730(5) 0.0555 1.0000 Uani .
C63 C 0.3508(7) 0.3015(8) 0.7036(6) 0.0743 1.0000 Uani .
C64 C 0.3185(8) 0.2443(8) 0.7168(7) 0.0836 1.0000 Uani .
C65 C 0.3561(8) 0.1816(8) 0.6996(7) 0.0814 1.0000 Uani .
C66 C 0.4269(7) 0.1743(7) 0.6699(6) 0.0670 1.0000 Uani .
C71 C 0.8437(8) 0.2577(7) 0.6726(7) 0.0794 1.0000 Uani .
C72 C 0.8713(9) 0.1875(7) 0.7272(8) 0.0952 1.0000 Uani .
C73 C 0.9577(13) 0.1354(10) 0.7404(13) 0.1700 1.0000 Uani .
C74 C 1.0125(11) 0.1528(17) 0.701(2) 0.2226 1.0000 Uani .
C75 C 0.9832(12) 0.2237(17) 0.6446(18) 0.2135 1.0000 Uani .
C76 C 0.8994(8) 0.2764(10) 0.6290(10) 0.1193 1.0000 Uani .
C81 C 0.7122(7) 0.3523(6) 0.7217(4) 0.0535 1.0000 Uani .
C82 C 0.6309(7) 0.3981(6) 0.7264(5) 0.0610 1.0000 Uani .
C83 C 0.6121(8) 0.4235(8) 0.7759(6) 0.0715 1.0000 Uani .
C84 C 0.6769(10) 0.3976(9) 0.8226(6) 0.0841 1.0000 Uani .
C85 C 0.7563(10) 0.3514(9) 0.8199(6) 0.0897 1.0000 Uani .
C86 C 0.7769(9) 0.3281(8) 0.7687(6) 0.0775 1.0000 Uani .
C91 C 0.7282(6) 0.4188(6) 0.5881(5) 0.0494 1.0000 Uani .
C92 C 0.6957(6) 0.4425(5) 0.5255(5) 0.0499 1.0000 Uani .
C93 C 0.6965(7) 0.5118(6) 0.4754(5) 0.0586 1.0000 Uani .
C94 C 0.7291(9) 0.5565(7) 0.4885(6) 0.0764 1.0000 Uani .
C95 C 0.7592(9) 0.5345(8) 0.5500(7) 0.0803 1.0000 Uani .
C96 C 0.7596(8) 0.4654(7) 0.6014(6) 0.0684 1.0000 Uani .
C101 C 0.2409(6) 0.1843(5) 0.1372(4) 0.0431 1.0000 Uani .
C102 C 0.2101(5) 0.2504(5) 0.0747(4) 0.0395 1.0000 Uani .
C103 C 0.2258(5) 0.2723(5) 0.0145(4) 0.0407 1.0000 Uani .
C104 C 0.0478(6) 0.3956(6) 0.1000(4) 0.0415 1.0000 Uani .
C111 C 0.3704(6) 0.1141(5) 0.0489(4) 0.0495 1.0000 Uani .
C112 C 0.3465(7) 0.0520(6) 0.0815(5) 0.0606 1.0000 Uani .
C113 C 0.4024(10) -0.0181(7) 0.1319(6) 0.0842 1.0000 Uani .
C114 C 0.4791(10) -0.0249(7) 0.1485(6) 0.0883 1.0000 Uani .
C115 C 0.5036(8) 0.0358(8) 0.1170(6) 0.0796 1.0000 Uani .
C116 C 0.4481(8) 0.1071(6) 0.0659(5) 0.0641 1.0000 Uani .
C121 C 0.2459(7) 0.1827(6) -0.0623(5) 0.0561 1.0000 Uani .
C122 C 0.1651(8) 0.2346(8) -0.0901(6) 0.0748 1.0000 Uani .
C123 C 0.1237(9) 0.2205(10) -0.1306(8) 0.0988 1.0000 Uani .
C124 C 0.1642(10) 0.1544(11) -0.1433(8) 0.1090 1.0000 Uani .
C125 C 0.2450(10) 0.1012(9) -0.1148(7) 0.0949 1.0000 Uani .
C126 C 0.2872(8) 0.1135(7) -0.0740(6) 0.0757 1.0000 Uani .
C131 C 0.3589(6) 0.2561(6) -0.0656(4) 0.0540 1.0000 Uani .
C132 C 0.3618(7) 0.3213(6) -0.0610(5) 0.0619 1.0000 Uani .
C133 C 0.4078(8) 0.3610(8) -0.0999(6) 0.0853 1.0000 Uani .
C134 C 0.4516(9) 0.3333(9) -0.1439(6) 0.0960 1.0000 Uani .
C135 C 0.4477(8) 0.2691(10) -0.1486(6) 0.0908 1.0000 Uani .
C136 C 0.4011(8) 0.2314(7) -0.1109(5) 0.0694 1.0000 Uani .
C141 C 0.0858(5) 0.1417(5) 0.1268(4) 0.0434 1.0000 Uani .
C142 C 0.1233(6) 0.0780(5) 0.1884(5) 0.0534 1.0000 Uani .
C143 C 0.1678(7) 0.0000(6) 0.1955(5) 0.0633 1.0000 Uani .
C144 C 0.1760(8) -0.0163(6) 0.1422(6) 0.0744 1.0000 Uani .
C145 C 0.1400(8) 0.0456(7) 0.0812(6) 0.0748 1.0000 Uani .
C146 C 0.0941(6) 0.1255(6) 0.0744(5) 0.0572 1.0000 Uani .
C151 C -0.0219(6) 0.3021(5) 0.0395(4) 0.0438 1.0000 Uani .
C152 C 0.0048(6) 0.3527(5) -0.0106(4) 0.0447 1.0000 Uani .
C153 C -0.0416(6) 0.3955(5) -0.0728(4) 0.0512 1.0000 Uani .
C154 C -0.1132(7) 0.3901(6) -0.0839(5) 0.0573 1.0000 Uani .
C155 C -0.1413(8) 0.3394(7) -0.0338(5) 0.0706 1.0000 Uani .
C156 C -0.0965(7) 0.2971(6) 0.0269(5) 0.0564 1.0000 Uani .
C161 C -0.0453(6) 0.2463(5) 0.1716(4) 0.0460 1.0000 Uani .
C162 C -0.0781(6) 0.3072(6) 0.1918(5) 0.0509 1.0000 Uani .
C163 C -0.1490(7) 0.3165(7) 0.2242(5) 0.0630 1.0000 Uani .
C164 C -0.1830(7) 0.2611(8) 0.2392(5) 0.0712 1.0000 Uani .
C165 C -0.1505(7) 0.1999(8) 0.2203(5) 0.0683 1.0000 Uani .
C166 C -0.0817(7) 0.1918(6) 0.1866(5) 0.0558 1.0000 Uani .
C171 C 0.3329(6) 0.2608(6) 0.1967(5) 0.0494 1.0000 Uani .
C172 C 0.3457(6) 0.2251(6) 0.2638(5) 0.0627 1.0000 Uani .
C173 C 0.4223(7) 0.1627(7) 0.2970(6) 0.0770 1.0000 Uani .
C174 C 0.4861(8) 0.1347(7) 0.2641(7) 0.0814 1.0000 Uani .
C175 C 0.4740(7) 0.1680(8) 0.1981(8) 0.0794 1.0000 Uani .
C176 C 0.3977(6) 0.2317(7) 0.1635(6) 0.0626 1.0000 Uani .
C181 C 0.1958(6) 0.3961(5) 0.2030(4) 0.0459 1.0000 Uani .
C182 C 0.1142(6) 0.4206(5) 0.2183(4) 0.0436 1.0000 Uani .
C183 C 0.0903(7) 0.4668(6) 0.2538(5) 0.0587 1.0000 Uani .
C184 C 0.1454(7) 0.4878(7) 0.2736(5) 0.0618 1.0000 Uani .
C185 C 0.2275(7) 0.4625(6) 0.2585(5) 0.0612 1.0000 Uani .
C186 C 0.2525(6) 0.4179(6) 0.2233(5) 0.0549 1.0000 Uani .
C191 C 0.2520(6) 0.4076(5) 0.0810(4) 0.0440 1.0000 Uani .
C192 C 0.1955(6) 0.4505(5) 0.0245(4) 0.0433 1.0000 Uani .
C193 C 0.2097(7) 0.5062(6) -0.0311(5) 0.0591 1.0000 Uani .
C194 C 0.2802(7) 0.5189(7) -0.0310(6) 0.0678 1.0000 Uani .
C195 C 0.3383(8) 0.4768(8) 0.0235(6) 0.0742 1.0000 Uani .
C196 C 0.3246(7) 0.4222(7) 0.0798(5) 0.0632 1.0000 Uani .
C201 C 0.6316(15) 0.2491(15) 0.0809(12) 0.1822 1.0000 Uani .
C202 C 0.5693(10) 0.3860(11) 0.1869(9) 0.1202 1.0000 Uani .
C203 C 0.8090(10) 0.5583(11) 0.2117(7) 0.1059 1.0000 Uani .
H11 H 0.8008 0.1562 0.6535 0.0461 1.0000 Uiso R
H12 H 0.7396 0.1249 0.6393 0.0461 1.0000 Uiso R
H31 H 0.6965 0.3137 0.4802 0.0529 1.0000 Uiso R
H121 H 0.8082 0.0433 0.5494 0.1116 1.0000 Uiso R
H131 H 0.8919 -0.0765 0.6373 0.1451 1.0000 Uiso R
H141 H 1.0082 -0.0854 0.6889 0.1888 1.0000 Uiso R
H151 H 1.0440 0.0185 0.6521 0.1652 1.0000 Uiso R
H161 H 0.9634 0.1437 0.5640 0.1079 1.0000 Uiso R
H221 H 0.6459 0.2614 0.4193 0.0709 1.0000 Uiso R
H231 H 0.5818 0.2303 0.3559 0.0954 1.0000 Uiso R
H241 H 0.6588 0.1287 0.3245 0.1076 1.0000 Uiso R
H251 H 0.8025 0.0547 0.3607 0.1078 1.0000 Uiso R
H261 H 0.8688 0.0825 0.4264 0.0899 1.0000 Uiso R
H321 H 0.8305 0.3360 0.4734 0.1108 1.0000 Uiso R
H331 H 0.9132 0.4044 0.4178 0.1524 1.0000 Uiso R
H341 H 1.0037 0.3591 0.3529 0.1690 1.0000 Uiso R
H351 H 1.0105 0.2509 0.3390 0.1860 1.0000 Uiso R
H361 H 0.9336 0.1783 0.3964 0.1513 1.0000 Uiso R
H421 H 0.6199 0.0743 0.7170 0.0735 1.0000 Uiso R
H431 H 0.6899 -0.0602 0.7322 0.0978 1.0000 Uiso R
H441 H 0.7166 -0.0891 0.6430 0.1047 1.0000 Uiso R
H451 H 0.6742 0.0131 0.5392 0.0974 1.0000 Uiso R
H461 H 0.6013 0.1462 0.5239 0.0675 1.0000 Uiso R
H521 H 0.5468 0.3658 0.4943 0.0565 1.0000 Uiso R
H531 H 0.4844 0.4309 0.3872 0.0721 1.0000 Uiso R
H541 H 0.3986 0.3874 0.3537 0.0933 1.0000 Uiso R
H551 H 0.3742 0.2781 0.4259 0.1018 1.0000 Uiso R
H561 H 0.4302 0.2167 0.5342 0.0831 1.0000 Uiso R
H621 H 0.4472 0.3307 0.6649 0.0666 1.0000 Uiso R
H631 H 0.3241 0.3452 0.7151 0.0892 1.0000 Uiso R
H641 H 0.2697 0.2489 0.7380 0.1003 1.0000 Uiso R
H651 H 0.3330 0.1435 0.7083 0.0976 1.0000 Uiso R
H661 H 0.4538 0.1299 0.6592 0.0804 1.0000 Uiso R
H721 H 0.8332 0.1739 0.7559 0.1142 1.0000 Uiso R
H731 H 0.9772 0.0863 0.7784 0.2040 1.0000 Uiso R
H741 H 1.0706 0.1176 0.7120 0.2672 1.0000 Uiso R
H751 H 1.0219 0.2360 0.6160 0.2561 1.0000 Uiso R
H761 H 0.8799 0.3241 0.5899 0.1432 1.0000 Uiso R
H821 H 0.5866 0.4129 0.6954 0.0732 1.0000 Uiso R
H831 H 0.5562 0.4576 0.7774 0.0858 1.0000 Uiso R
H841 H 0.6648 0.4129 0.8572 0.1010 1.0000 Uiso R
H851 H 0.7994 0.3340 0.8529 0.1077 1.0000 Uiso R
H861 H 0.8335 0.2966 0.7664 0.0930 1.0000 Uiso R
H921 H 0.6728 0.4114 0.5168 0.0599 1.0000 Uiso R
H931 H 0.6746 0.5278 0.4325 0.0703 1.0000 Uiso R
H941 H 0.7307 0.6031 0.4544 0.0917 1.0000 Uiso R
H951 H 0.7805 0.5669 0.5582 0.0963 1.0000 Uiso R
H961 H 0.7806 0.4507 0.6441 0.0821 1.0000 Uiso R
H1011 H 0.2948 0.1694 0.1572 0.0517 1.0000 Uiso R
H1012 H 0.2327 0.1372 0.1460 0.0517 1.0000 Uiso R
H1031 H 0.1956 0.3270 -0.0150 0.0488 1.0000 Uiso R
H1121 H 0.2928 0.0567 0.0697 0.0727 1.0000 Uiso R
H1131 H 0.3865 -0.0612 0.1547 0.1011 1.0000 Uiso R
H1141 H 0.5165 -0.0731 0.1828 0.1060 1.0000 Uiso R
H1151 H 0.5574 0.0303 0.1293 0.0955 1.0000 Uiso R
H1161 H 0.4644 0.1499 0.0433 0.0769 1.0000 Uiso R
H1221 H 0.1370 0.2807 -0.0817 0.0897 1.0000 Uiso R
H1231 H 0.0672 0.2567 -0.1495 0.1186 1.0000 Uiso R
H1241 H 0.1363 0.1455 -0.1718 0.1308 1.0000 Uiso R
H1251 H 0.2724 0.0552 -0.1233 0.1139 1.0000 Uiso R
H1261 H 0.3430 0.0761 -0.0541 0.0908 1.0000 Uiso R
H1321 H 0.3318 0.3395 -0.0308 0.0743 1.0000 Uiso R
H1331 H 0.4094 0.4061 -0.0966 0.1024 1.0000 Uiso R
H1341 H 0.4840 0.3591 -0.1705 0.1152 1.0000 Uiso R
H1351 H 0.4777 0.2504 -0.1786 0.1090 1.0000 Uiso R
H1361 H 0.3976 0.1878 -0.1157 0.0832 1.0000 Uiso R
H1421 H 0.1177 0.0890 0.2252 0.0640 1.0000 Uiso R
H1431 H 0.1927 -0.0424 0.2371 0.0760 1.0000 Uiso R
H1441 H 0.2065 -0.0701 0.1471 0.0892 1.0000 Uiso R
H1451 H 0.1460 0.0343 0.0444 0.0897 1.0000 Uiso R
H1461 H 0.0691 0.1680 0.0329 0.0687 1.0000 Uiso R
H1521 H 0.0541 0.3585 -0.0031 0.0536 1.0000 Uiso R
H1531 H -0.0220 0.4285 -0.1073 0.0614 1.0000 Uiso R
H1541 H -0.1447 0.4207 -0.1256 0.0687 1.0000 Uiso R
H1551 H -0.1908 0.3343 -0.0418 0.0847 1.0000 Uiso R
H1561 H -0.1163 0.2639 0.0609 0.0677 1.0000 Uiso R
H1621 H -0.0522 0.3431 0.1837 0.0611 1.0000 Uiso R
H1631 H -0.1735 0.3604 0.2356 0.0756 1.0000 Uiso R
H1641 H -0.2295 0.2656 0.2631 0.0854 1.0000 Uiso R
H1651 H -0.1752 0.1628 0.2302 0.0819 1.0000 Uiso R
H1661 H -0.0591 0.1490 0.1738 0.0669 1.0000 Uiso R
H1721 H 0.3017 0.2435 0.2870 0.0752 1.0000 Uiso R
H1731 H 0.4307 0.1392 0.3428 0.0924 1.0000 Uiso R
H1741 H 0.5386 0.0922 0.2870 0.0977 1.0000 Uiso R
H1751 H 0.5180 0.1476 0.1756 0.0953 1.0000 Uiso R
H1761 H 0.3901 0.2550 0.1177 0.0752 1.0000 Uiso R
H1821 H 0.0750 0.4063 0.2049 0.0523 1.0000 Uiso R
H1831 H 0.0344 0.4838 0.2643 0.0704 1.0000 Uiso R
H1841 H 0.1282 0.5193 0.2975 0.0742 1.0000 Uiso R
H1851 H 0.2665 0.4763 0.2727 0.0734 1.0000 Uiso R
H1861 H 0.3084 0.4017 0.2128 0.0659 1.0000 Uiso R
H1921 H 0.1463 0.4415 0.0238 0.0520 1.0000 Uiso R
H1931 H 0.1701 0.5352 -0.0689 0.0709 1.0000 Uiso R
H1941 H 0.2895 0.5570 -0.0688 0.0813 1.0000 Uiso R
H1951 H 0.3880 0.4852 0.0227 0.0890 1.0000 Uiso R
H1961 H 0.3643 0.3946 0.1175 0.0759 1.0000 Uiso R
H2021 H 0.5799 0.3996 0.2196 0.1443 1.0000 Uiso R
H2022 H 0.6210 0.3536 0.1779 0.1443 1.0000 Uiso R
H2031 H 0.7570 0.6021 0.1892 0.1270 1.0000 Uiso R
H2032 H 0.7990 0.5133 0.2403 0.1270 1.0000 Uiso R
H2011 H 0.6209 0.2380 0.1242 0.2187 1.0000 Uiso R
H2012 H 0.6652 0.2001 0.0779 0.2187 1.0000 Uiso R

loop_
_atom_site_aniso_label
_atom_site_aniso_U_11
_atom_site_aniso_U_22
_atom_site_aniso_U_33
_atom_site_aniso_U_23
_atom_site_aniso_U_13
_atom_site_aniso_U_12
Ir1 0.04055(19) 0.03367(16) 0.03055(16) -0.01069(13) 0.00798(13) -0.01282(14)
Ir2 0.03794(18) 0.03450(16) 0.02822(16) -0.00992(13) 0.00693(13) -0.01295(13)
Br1 0.0629(6) 0.0464(5) 0.0338(4) -0.0122(4) 0.0131(4) -0.0202(4)
Br2 0.0544(5) 0.0479(5) 0.0309(4) -0.0109(4) 0.0101(4) -0.0181(4)
Cl1 0.151(6) 0.325(12) 0.205(8) -0.084(8) 0.011(6) -0.101(7)
Cl2 0.215(8) 0.232(8) 0.317(11) -0.152(8) 0.110(8) -0.158(7)
Cl3 0.142(4) 0.135(4) 0.129(4) -0.067(3) 0.037(3) -0.082(3)
Cl4 0.181(6) 0.158(5) 0.155(5) 0.019(4) -0.081(4) -0.108(4)
Cl5 0.093(3) 0.180(5) 0.182(5) -0.139(4) 0.048(3) -0.047(3)
Cl6 0.087(2) 0.094(2) 0.088(2) -0.046(2) 0.0274(19) -0.0373(19)
P1 0.0510(14) 0.0462(12) 0.0331(11) -0.0124(10) 0.0122(10) -0.0088(10)
P2 0.0456(12) 0.0327(10) 0.0369(11) -0.0126(9) 0.0081(9) -0.0146(9)
P3 0.0407(12) 0.0420(12) 0.0393(12) -0.0139(10) 0.0026(9) -0.0131(10)
P4 0.0523(14) 0.0421(12) 0.0350(11) -0.0156(10) 0.0144(10) -0.0159(10)
P5 0.0447(12) 0.0345(10) 0.0306(10) -0.0088(8) 0.0046(9) -0.0169(9)
P6 0.0368(11) 0.0392(11) 0.0348(11) -0.0121(9) 0.0045(9) -0.0129(9)
P7 0.0552(18) 0.086(2) 0.107(3) -0.067(2) -0.0027(18) -0.0074(16)
P8 0.0623(16) 0.0476(13) 0.0477(14) -0.0127(11) 0.0099(12) -0.0176(12)
F1 0.136(10) 0.239(15) 0.42(2) -0.268(17) -0.131(13) 0.056(9)
F2 0.217(16) 0.266(18) 0.161(13) -0.074(13) 0.095(12) -0.102(14)
F3 0.135(8) 0.078(5) 0.124(7) -0.057(5) -0.010(6) -0.009(5)
F4 0.112(8) 0.147(9) 0.276(15) -0.156(10) -0.082(9) 0.029(6)
F5 0.261(17) 0.125(10) 0.268(18) -0.086(11) 0.179(15) -0.065(10)
F6 0.109(7) 0.098(6) 0.197(11) -0.094(7) -0.015(7) -0.005(5)
F7 0.146(9) 0.230(12) 0.077(6) -0.071(7) 0.037(6) -0.126(9)
F8 0.185(10) 0.068(5) 0.069(5) -0.012(4) 0.007(6) 0.019(5)
F9 0.126(7) 0.088(5) 0.050(4) -0.018(4) 0.029(4) -0.040(5)
F10 0.180(10) 0.221(12) 0.096(6) -0.072(7) 0.061(7) -0.158(10)
F11 0.172(9) 0.071(5) 0.099(6) -0.027(5) 0.031(6) 0.026(5)
F12 0.099(5) 0.069(4) 0.048(3) -0.014(3) 0.009(3) -0.028(4)
O1 0.053(4) 0.036(3) 0.053(4) -0.014(3) 0.006(3) -0.011(3)
O2 0.044(3) 0.038(3) 0.051(4) -0.015(3) 0.007(3) -0.011(3)
C1 0.041(4) 0.032(4) 0.037(4) -0.016(3) 0.005(3) -0.010(3)
C2 0.036(4) 0.043(4) 0.042(5) -0.017(4) 0.011(4) -0.011(4)
C3 0.047(5) 0.033(4) 0.033(4) -0.007(3) 0.007(4) -0.007(4)
C4 0.048(5) 0.050(5) 0.034(4) -0.015(4) 0.007(4) -0.027(4)
C11 0.054(6) 0.067(7) 0.046(6) -0.023(5) 0.019(5) 0.006(5)
C12 0.084(9) 0.055(7) 0.077(9) -0.001(6) 0.034(7) -0.001(6)
C13 0.120(13) 0.064(8) 0.071(9) 0.010(7) 0.037(9) 0.018(9)
C14 0.135(17) 0.111(14) 0.050(9) 0.012(9) 0.020(10) 0.065(13)
C15 0.096(12) 0.159(17) 0.049(8) -0.046(10) -0.031(8) 0.054(12)
C16 0.073(8) 0.098(10) 0.061(7) -0.038(7) -0.006(6) 0.006(7)
C21 0.064(6) 0.048(5) 0.035(4) -0.013(4) 0.015(4) -0.022(5)
C22 0.073(7) 0.062(6) 0.042(5) -0.024(5) 0.009(5) -0.027(5)
C23 0.087(9) 0.086(9) 0.067(8) -0.035(7) 0.010(7) -0.036(7)
C24 0.121(13) 0.116(12) 0.077(9) -0.060(9) 0.031(9) -0.074(11)
C25 0.117(12) 0.092(10) 0.102(11) -0.067(9) 0.047(10) -0.060(9)
C26 0.079(8) 0.069(7) 0.082(8) -0.046(7) 0.030(7) -0.025(6)
C31 0.066(7) 0.088(8) 0.039(5) -0.026(5) 0.021(5) -0.035(6)
C32 0.074(9) 0.084(9) 0.102(11) -0.023(8) 0.032(8) -0.037(7)
C33 0.091(11) 0.116(13) 0.146(16) -0.006(11) 0.033(11) -0.072(10)
C34 0.114(15) 0.21(2) 0.080(11) -0.015(13) 0.039(10) -0.109(17)
C35 0.17(2) 0.27(3) 0.145(18) -0.13(2) 0.125(16) -0.16(2)
C36 0.128(14) 0.21(2) 0.128(14) -0.125(15) 0.088(12) -0.106(15)
C41 0.063(6) 0.060(6) 0.040(5) -0.016(4) 0.000(4) -0.035(5)
C42 0.077(7) 0.047(5) 0.054(6) -0.013(5) 0.009(5) -0.030(5)
C43 0.090(9) 0.046(6) 0.072(8) 0.005(6) -0.020(7) -0.021(6)
C44 0.089(10) 0.046(6) 0.102(11) -0.019(7) -0.005(8) -0.015(6)
C45 0.095(10) 0.062(7) 0.088(9) -0.043(7) 0.003(7) -0.021(7)
C46 0.063(6) 0.045(5) 0.049(5) -0.018(4) 0.005(5) -0.015(5)
C51 0.051(5) 0.041(5) 0.038(4) -0.015(4) 0.001(4) -0.010(4)
C52 0.043(5) 0.047(5) 0.034(4) -0.011(4) 0.001(4) -0.008(4)
C53 0.050(6) 0.057(6) 0.052(6) -0.009(5) -0.003(5) -0.015(5)
C54 0.080(9) 0.070(8) 0.053(7) -0.005(6) -0.014(6) -0.023(6)
C55 0.091(10) 0.082(9) 0.081(9) -0.033(7) -0.015(7) -0.035(8)
C56 0.081(8) 0.066(7) 0.054(6) -0.004(5) -0.015(6) -0.042(6)
C61 0.056(6) 0.048(5) 0.043(5) -0.011(4) 0.012(4) -0.026(4)
C62 0.053(6) 0.060(6) 0.058(6) -0.028(5) 0.018(5) -0.026(5)
C63 0.060(7) 0.082(8) 0.073(8) -0.030(7) 0.028(6) -0.028(6)
C64 0.055(7) 0.099(10) 0.092(9) -0.039(8) 0.042(7) -0.035(7)
C65 0.074(8) 0.079(8) 0.104(10) -0.033(8) 0.028(7) -0.052(7)
C66 0.069(7) 0.067(7) 0.076(8) -0.026(6) 0.028(6) -0.046(6)
C71 0.056(7) 0.056(7) 0.115(11) -0.039(7) -0.008(7) -0.007(5)
C72 0.094(10) 0.055(7) 0.121(12) -0.030(8) -0.044(9) -0.018(7)
C73 0.112(15) 0.074(11) 0.27(3) -0.073(15) -0.133(19) 0.035(11)
C74 0.038(9) 0.16(2) 0.48(6) -0.20(3) -0.052(19) 0.020(12)
C75 0.052(11) 0.19(2) 0.44(5) -0.20(3) 0.038(19) -0.022(13)
C76 0.048(7) 0.109(12) 0.20(2) -0.086(13) 0.027(10) -0.017(8)
C81 0.068(6) 0.058(6) 0.042(5) -0.020(4) 0.005(4) -0.034(5)
C82 0.075(7) 0.063(6) 0.049(6) -0.024(5) 0.014(5) -0.034(6)
C83 0.088(9) 0.092(9) 0.068(7) -0.051(7) 0.025(6) -0.054(7)
C84 0.122(12) 0.099(10) 0.065(8) -0.045(8) 0.023(8) -0.068(10)
C85 0.105(11) 0.114(11) 0.056(7) -0.039(8) -0.004(7) -0.047(9)
C86 0.085(9) 0.084(8) 0.072(8) -0.036(7) -0.002(7) -0.039(7)
C91 0.049(5) 0.050(5) 0.054(5) -0.023(4) 0.017(4) -0.026(4)
C92 0.054(6) 0.041(5) 0.049(5) -0.017(4) 0.006(4) -0.017(4)
C93 0.063(6) 0.054(6) 0.051(6) -0.012(5) 0.011(5) -0.028(5)
C94 0.099(10) 0.066(7) 0.063(7) -0.014(6) 0.015(7) -0.048(7)
C95 0.100(10) 0.076(8) 0.094(10) -0.038(7) 0.021(8) -0.063(8)
C96 0.086(8) 0.076(7) 0.059(6) -0.026(6) 0.010(6) -0.051(7)
C101 0.047(5) 0.039(4) 0.033(4) -0.011(4) 0.006(4) -0.014(4)
C102 0.043(5) 0.031(4) 0.042(4) -0.011(3) 0.010(4) -0.018(3)
C103 0.052(5) 0.030(4) 0.030(4) -0.010(3) 0.011(4) -0.013(4)
C104 0.044(5) 0.057(5) 0.032(4) -0.020(4) 0.015(4) -0.030(4)
C111 0.055(6) 0.043(5) 0.042(5) -0.018(4) 0.007(4) -0.013(4)
C112 0.068(7) 0.049(5) 0.053(6) -0.015(5) 0.025(5) -0.023(5)
C113 0.123(12) 0.042(6) 0.056(7) -0.008(5) 0.024(8) -0.020(7)
C114 0.106(11) 0.053(7) 0.054(7) -0.013(6) -0.008(7) 0.009(7)
C115 0.066(8) 0.077(8) 0.075(8) -0.026(7) -0.005(6) -0.015(6)
C116 0.080(8) 0.047(5) 0.053(6) -0.016(5) 0.009(5) -0.021(5)
C121 0.065(6) 0.051(5) 0.047(5) -0.023(5) 0.015(5) -0.018(5)
C122 0.074(8) 0.081(8) 0.070(8) -0.042(7) -0.008(6) -0.020(6)
C123 0.076(9) 0.116(12) 0.125(13) -0.081(11) 0.001(8) -0.026(8)
C124 0.100(12) 0.146(15) 0.124(13) -0.094(13) 0.000(10) -0.052(11)
C125 0.109(12) 0.094(10) 0.099(11) -0.068(9) 0.011(9) -0.031(9)
C126 0.076(8) 0.077(8) 0.078(8) -0.051(7) 0.000(6) -0.016(6)
C131 0.060(6) 0.052(5) 0.038(5) -0.014(4) 0.018(4) -0.018(5)
C132 0.057(6) 0.062(6) 0.054(6) -0.013(5) 0.022(5) -0.027(5)
C133 0.082(9) 0.073(8) 0.075(8) -0.001(7) 0.015(7) -0.040(7)
C134 0.084(10) 0.100(11) 0.060(8) 0.013(7) 0.018(7) -0.047(8)
C135 0.079(9) 0.125(12) 0.053(7) -0.026(8) 0.043(6) -0.044(9)
C136 0.085(8) 0.070(7) 0.048(6) -0.026(5) 0.030(6) -0.029(6)
C141 0.045(5) 0.027(4) 0.046(5) -0.007(4) 0.004(4) -0.013(3)
C142 0.065(6) 0.045(5) 0.040(5) -0.006(4) 0.000(4) -0.024(5)
C143 0.078(8) 0.036(5) 0.057(6) -0.007(5) -0.002(5) -0.018(5)
C144 0.083(8) 0.040(5) 0.094(9) -0.022(6) 0.006(7) -0.026(5)
C145 0.095(9) 0.061(7) 0.068(8) -0.032(6) 0.005(7) -0.027(6)
C146 0.052(6) 0.045(5) 0.055(6) -0.007(4) 0.002(5) -0.015(4)
C151 0.050(5) 0.034(4) 0.037(4) -0.009(3) 0.002(4) -0.014(4)
C152 0.044(5) 0.044(5) 0.038(4) -0.011(4) 0.002(4) -0.018(4)
C153 0.061(6) 0.045(5) 0.035(5) -0.007(4) 0.002(4) -0.020(4)
C154 0.062(6) 0.057(6) 0.037(5) -0.010(4) -0.005(4) -0.020(5)
C155 0.087(8) 0.078(8) 0.046(6) -0.016(5) -0.008(5) -0.042(7)
C156 0.062(6) 0.060(6) 0.040(5) -0.007(4) -0.002(4) -0.033(5)
C161 0.045(5) 0.050(5) 0.036(4) -0.010(4) 0.008(4) -0.022(4)
C162 0.045(5) 0.052(5) 0.052(5) -0.022(4) 0.013(4) -0.018(4)
C163 0.054(6) 0.075(7) 0.052(6) -0.024(5) 0.023(5) -0.025(5)
C164 0.055(6) 0.095(9) 0.051(6) -0.020(6) 0.023(5) -0.034(6)
C165 0.057(6) 0.090(8) 0.058(6) -0.017(6) 0.015(5) -0.047(6)
C166 0.067(7) 0.059(6) 0.048(5) -0.019(5) 0.013(5) -0.037(5)
C171 0.041(5) 0.053(5) 0.049(5) -0.023(4) 0.005(4) -0.015(4)
C172 0.049(6) 0.052(6) 0.055(6) -0.005(5) -0.001(5) -0.008(4)
C173 0.059(7) 0.070(7) 0.069(8) -0.005(6) -0.010(6) -0.019(6)
C174 0.051(7) 0.051(6) 0.106(11) -0.014(7) -0.010(7) -0.005(5)
C175 0.044(6) 0.072(8) 0.122(12) -0.049(8) 0.011(7) -0.017(6)
C176 0.048(6) 0.068(7) 0.072(7) -0.038(6) 0.005(5) -0.016(5)
C181 0.051(5) 0.043(5) 0.034(4) -0.013(4) 0.002(4) -0.015(4)
C182 0.050(5) 0.045(5) 0.035(4) -0.017(4) 0.006(4) -0.019(4)
C183 0.063(6) 0.057(6) 0.053(6) -0.029(5) 0.010(5) -0.017(5)
C184 0.079(7) 0.065(6) 0.049(6) -0.035(5) 0.002(5) -0.025(6)
C185 0.066(7) 0.063(6) 0.062(6) -0.031(5) -0.005(5) -0.026(5)
C186 0.045(5) 0.055(6) 0.060(6) -0.027(5) -0.002(4) -0.013(4)
C191 0.046(5) 0.037(4) 0.042(5) -0.013(4) 0.005(4) -0.014(4)
C192 0.043(5) 0.046(5) 0.038(4) -0.011(4) 0.012(4) -0.023(4)
C193 0.074(7) 0.049(5) 0.042(5) -0.011(4) 0.011(5) -0.023(5)
C194 0.073(7) 0.064(7) 0.066(7) -0.012(6) 0.018(6) -0.046(6)
C195 0.079(8) 0.090(9) 0.064(7) -0.020(6) 0.016(6) -0.059(7)
C196 0.063(7) 0.066(7) 0.062(6) -0.019(5) 0.010(5) -0.037(6)
C201 0.16(2) 0.18(2) 0.21(3) -0.06(2) -0.036(19) -0.099(19)
C202 0.087(11) 0.145(16) 0.151(16) -0.084(14) -0.011(11) -0.043(11)
C203 0.103(12) 0.133(14) 0.092(11) -0.038(10) 0.016(9) -0.069(11)

loop_
_atom_type_symbol
_atom_type_scat_dispersion_real
_atom_type_scat_dispersion_imag
_atom_type_scat_Cromer_Mann_a1
_atom_type_scat_Cromer_Mann_b1
_atom_type_scat_Cromer_Mann_a2
_atom_type_scat_Cromer_Mann_b2
_atom_type_scat_Cromer_Mann_a3
_atom_type_scat_Cromer_Mann_b3
_atom_type_scat_Cromer_Mann_a4
_atom_type_scat_Cromer_Mann_b4
_atom_type_scat_Cromer_Mann_c
_atom_type_scat_source
C 0.0033 0.0016 2.3100 20.8439 1.0200 10.2075 1.5886 0.5687 0.8650 51.6512 0.2156 'International Tables Vol C 4.2.6.8 and 6.1.1.4'
H 0.0000 0.0000 0.4930 10.5109 0.3229 26.1257 0.1402 3.1424 0.0408 57.7998 0.0030 'International Tables Vol C 4.2.6.8 and 6.1.1.4'
Br -0.2901 2.4595 17.1789 2.1723 5.2358 16.5796 5.6377 0.2609 3.9851 41.4328 2.9557 'International Tables Vol C 4.2.6.8 and 6.1.1.4'
Cl 0.1484 0.1585 11.4604 0.0104 7.1964 1.1662 6.2556 18.5194 1.6455 47.7784 -9.5574 'International Tables Vol C 4.2.6.8 and 6.1.1.4'
F 0.0171 0.0103 3.5392 10.2825 2.6412 4.2944 1.5170 0.2615 1.0243 26.1476 0.2776 'International Tables Vol C 4.2.6.8 and 6.1.1.4'
Ir -1.4442 7.9887 27.3049 1.5928 16.7296 8.8655 15.6115 0.4179 5.8338 45.0011 11.4722 'International Tables Vol C 4.2.6.8 and 6.1.1.4'
O 0.0106 0.0060 3.0485 13.2771 2.2868 5.7011 1.5463 0.3239 0.8670 32.9089 0.2508 'International Tables Vol C 4.2.6.8 and 6.1.1.4'
P 0.1023 0.0942 6.4345 1.9067 4.1791 27.1570 1.7800 0.5260 1.4908 68.1645 1.1149 'International Tables Vol C 4.2.6.8 and 6.1.1.4'

loop_
_geom_angle_atom_site_label_1
_geom_angle_atom_site_label_2
_geom_angle_atom_site_label_3
_geom_angle
_geom_angle_publ_flag
Br1 Ir1 P2 90.72(6) yes
Br1 Ir1 P3 90.60(6) yes
P2 Ir1 P3 177.82(8) yes
Br1 Ir1 C1 97.1(2) yes
P2 Ir1 C1 90.1(2) yes
P3 Ir1 C1 91.4(2) yes
Br1 Ir1 C2 136.7(2) yes
P2 Ir1 C2 89.3(3) yes
P3 Ir1 C2 90.9(3) yes
C1 Ir1 C2 39.6(3) yes
Br1 Ir1 C4 105.3(2) yes
P2 Ir1 C4 89.9(3) yes
P3 Ir1 C4 88.1(3) yes
C1 Ir1 C4 157.6(3) yes
C2 Ir1 C4 118.0(3) yes
Br2 Ir2 P5 90.43(6) yes
Br2 Ir2 P6 88.66(6) yes
P5 Ir2 P6 177.77(7) yes
Br2 Ir2 C101 95.3(2) yes
P5 Ir2 C101 91.7(3) yes
P6 Ir2 C101 90.4(3) yes
Br2 Ir2 C102 135.1(2) yes
P5 Ir2 C102 91.3(2) yes
P6 Ir2 C102 90.7(2) yes
C101 Ir2 C102 39.8(3) yes
Br2 Ir2 C104 107.4(2) yes
P5 Ir2 C104 87.2(3) yes
P6 Ir2 C104 91.2(3) yes
C101 Ir2 C104 157.3(3) yes
C102 Ir2 C104 117.5(3) yes
C3 P1 C11 111.8(4) yes
C3 P1 C21 108.3(5) yes
C11 P1 C21 108.9(5) yes
C3 P1 C31 107.7(5) yes
C11 P1 C31 109.0(6) yes
C21 P1 C31 111.2(5) yes
Ir1 P2 C41 113.4(3) yes
Ir1 P2 C51 115.2(3) yes
C41 P2 C51 103.1(4) yes
Ir1 P2 C61 116.9(3) yes
C41 P2 C61 104.1(4) yes
C51 P2 C61 102.6(4) yes
Ir1 P3 C71 115.5(4) yes
Ir1 P3 C81 115.3(3) yes
C71 P3 C81 103.1(6) yes
Ir1 P3 C91 114.8(3) yes
C71 P3 C91 104.4(6) yes
C81 P3 C91 102.0(4) yes
C103 P4 C111 112.3(4) yes
C103 P4 C121 109.8(4) yes
C111 P4 C121 109.0(5) yes
C103 P4 C131 108.4(4) yes
C111 P4 C131 109.3(5) yes
C121 P4 C131 108.0(5) yes
Ir2 P5 C141 113.7(3) yes
Ir2 P5 C151 113.7(3) yes
C141 P5 C151 104.3(4) yes
Ir2 P5 C161 116.5(3) yes
C141 P5 C161 105.4(4) yes
C151 P5 C161 101.8(4) yes
Ir2 P6 C171 114.3(3) yes
Ir2 P6 C181 115.7(3) yes
C171 P6 C181 103.4(4) yes
Ir2 P6 C191 113.9(3) yes
C171 P6 C191 105.2(4) yes
C181 P6 C191 103.0(4) yes
F1 P7 F2 87.7(11) yes
F1 P7 F3 88.7(6) yes
F2 P7 F3 95.4(8) yes
F1 P7 F4 174.2(11) yes
F2 P7 F4 86.8(9) yes
F3 P7 F4 89.9(5) yes
F1 P7 F5 92.6(11) yes
F2 P7 F5 178.7(9) yes
F3 P7 F5 85.9(6) yes
F4 P7 F5 92.9(10) yes
F1 P7 F6 90.7(6) yes
F2 P7 F6 87.5(8) yes
F3 P7 F6 177.1(7) yes
F4 P7 F6 91.0(5) yes
F5 P7 F6 91.3(7) yes
F7 P8 F8 88.9(7) yes
F7 P8 F9 88.5(5) yes
F8 P8 F9 91.0(4) yes
F7 P8 F10 177.0(7) yes
F8 P8 F10 88.1(7) yes
F9 P8 F10 91.8(5) yes
F7 P8 F11 90.2(7) yes
F8 P8 F11 179.0(7) yes
F9 P8 F11 89.4(4) yes
F10 P8 F11 92.8(7) yes
F7 P8 F12 91.1(4) yes
F8 P8 F12 89.6(4) yes
F9 P8 F12 179.2(4) yes
F10 P8 F12 88.7(4) yes
F11 P8 F12 90.0(4) yes
Ir1 C1 C2 66.0(4) yes
Ir1 C1 H11 119.0 no
C2 C1 H11 119.0 no
Ir1 C1 H12 119.0 no
C2 C1 H12 119.0 no
H11 C1 H12 109.5 no
C1 C2 Ir1 74.4(5) yes
C1 C2 C3 141.8(8) yes
Ir1 C2 C3 143.7(7) yes
P1 C3 C2 123.4(7) yes
P1 C3 H31 118.3 no
C2 C3 H31 118.3 no
Ir1 C4 O1 176.0(8) yes
P1 C11 C12 119.7(11) yes
P1 C11 C16 119.9(11) yes
C12 C11 C16 120.3(12) yes
C11 C12 C13 119.7(17) yes
C11 C12 H121 120.1 no
C13 C12 H121 120.1 no
C12 C13 C14 120.3(19) yes
C12 C13 H131 119.8 no
C14 C13 H131 119.8 no
C13 C14 C15 119.5(15) yes
C13 C14 H141 120.2 no
C15 C14 H141 120.2 no
C14 C15 C16 124(2) yes
C14 C15 H151 117.9 no
C16 C15 H151 117.9 no
C15 C16 C11 115.9(17) yes
C15 C16 H161 122.0 no
C11 C16 H161 122.0 no
P1 C21 C22 121.0(7) yes
P1 C21 C26 120.9(9) yes
C22 C21 C26 118.1(10) yes
C21 C22 C23 121.2(11) yes
C21 C22 H221 119.4 no
C23 C22 H221 119.4 no
C22 C23 C24 121.1(13) yes
C22 C23 H231 119.4 no
C24 C23 H231 119.4 no
C23 C24 C25 118.9(13) yes
C23 C24 H241 120.6 no
C25 C24 H241 120.6 no
C24 C25 C26 121.1(12) yes
C24 C25 H251 119.4 no
C26 C25 H251 119.4 no
C21 C26 C25 119.6(13) yes
C21 C26 H261 120.2 no
C25 C26 H261 120.2 no
P1 C31 C32 120.0(9) yes
P1 C31 C36 120.4(12) yes
C32 C31 C36 119.7(13) yes
C31 C32 C33 119.6(15) yes
C31 C32 H321 120.2 no
C33 C32 H321 120.2 no
C32 C33 C34 119.9(19) yes
C32 C33 H331 120.0 no
C34 C33 H331 120.0 no
C33 C34 C35 120.1(17) yes
C33 C34 H341 119.9 no
C35 C34 H341 119.9 no
C34 C35 C36 121.2(16) yes
C34 C35 H351 119.4 no
C36 C35 H351 119.4 no
C35 C36 C31 119.5(17) yes
C35 C36 H361 120.3 no
C31 C36 H361 120.3 no
P2 C41 C42 120.6(8) yes
P2 C41 C46 122.7(7) yes
C42 C41 C46 116.3(10) yes
C41 C42 C43 121.8(11) yes
C41 C42 H421 119.1 no
C43 C42 H421 119.1 no
C42 C43 C44 119.1(11) yes
C42 C43 H431 120.5 no
C44 C43 H431 120.5 no
C43 C44 C45 121.4(12) yes
C43 C44 H441 119.3 no
C45 C44 H441 119.3 no
C44 C45 C46 119.1(12) yes
C44 C45 H451 120.4 no
C46 C45 H451 120.4 no
C41 C46 C45 122.3(10) yes
C41 C46 H461 118.8 no
C45 C46 H461 118.8 no
P2 C51 C52 121.5(7) yes
P2 C51 C56 121.0(7) yes
C52 C51 C56 117.5(9) yes
C51 C52 C53 120.8(10) yes
C51 C52 H521 119.6 no
C53 C52 H521 119.6 no
C52 C53 C54 120.1(10) yes
C52 C53 H531 119.9 no
C54 C53 H531 119.9 no
C53 C54 C55 120.7(11) yes
C53 C54 H541 119.7 no
C55 C54 H541 119.7 no
C54 C55 C56 119.4(12) yes
C54 C55 H551 120.3 no
C56 C55 H551 120.3 no
C51 C56 C55 121.4(11) yes
C51 C56 H561 119.3 no
C55 C56 H561 119.3 no
P2 C61 C62 119.3(7) yes
P2 C61 C66 121.9(8) yes
C62 C61 C66 118.7(9) yes
C61 C62 C63 120.8(10) yes
C61 C62 H621 119.6 no
C63 C62 H621 119.6 no
C62 C63 C64 118.6(11) yes
C62 C63 H631 120.7 no
C64 C63 H631 120.7 no
C63 C64 C65 121.0(10) yes
C63 C64 H641 119.5 no
C65 C64 H641 119.5 no
C64 C65 C66 119.7(11) yes
C64 C65 H651 120.2 no
C66 C65 H651 120.2 no
C61 C66 C65 121.2(11) yes
C61 C66 H661 119.4 no
C65 C66 H661 119.4 no
P3 C71 C72 119.6(12) yes
P3 C71 C76 119.7(11) yes
C72 C71 C76 120.6(13) yes
C71 C72 C73 118.7(19) yes
C71 C72 H721 120.7 no
C73 C72 H721 120.7 no
C72 C73 C74 122(2) yes
C72 C73 H731 119.0 no
C74 C73 H731 119.0 no
C73 C74 C75 118.8(17) yes
C73 C74 H741 120.6 no
C75 C74 H741 120.6 no
C74 C75 C76 121(3) yes
C74 C75 H751 119.3 no
C76 C75 H751 119.3 no
C71 C76 C75 118(2) yes
C71 C76 H761 120.9 no
C75 C76 H761 120.9 no
P3 C81 C82 119.2(8) yes
P3 C81 C86 121.7(9) yes
C82 C81 C86 119.1(10) yes
C81 C82 C83 121.5(11) yes
C81 C82 H821 119.3 no
C83 C82 H821 119.3 no
C82 C83 C84 118.3(12) yes
C82 C83 H831 120.8 no
C84 C83 H831 120.8 no
C83 C84 C85 121.4(12) yes
C83 C84 H841 119.3 no
C85 C84 H841 119.3 no
C84 C85 C86 120.9(13) yes
C84 C85 H851 119.5 no
C86 C85 H851 119.5 no
C85 C86 C81 118.7(13) yes
C85 C86 H861 120.7 no
C81 C86 H861 120.7 no
P3 C91 C92 120.9(7) yes
P3 C91 C96 119.1(8) yes
C92 C91 C96 120.0(9) yes
C91 C92 C93 120.2(9) yes
C91 C92 H921 119.9 no
C93 C92 H921 119.9 no
C92 C93 C94 119.5(10) yes
C92 C93 H931 120.2 no
C94 C93 H931 120.2 no
C93 C94 C95 120.4(11) yes
C93 C94 H941 119.8 no
C95 C94 H941 119.8 no
C94 C95 C96 121.6(11) yes
C94 C95 H951 119.2 no
C96 C95 H951 119.2 no
C95 C96 C91 118.2(11) yes
C95 C96 H961 120.9 no
C91 C96 H961 120.9 no
Ir2 C101 C102 65.8(5) yes
Ir2 C101 H1011 119.0 no
C102 C101 H1011 119.0 no
Ir2 C101 H1012 119.0 no
C102 C101 H1012 119.0 no
H1011 C101 H1012 109.5 no
C101 C102 Ir2 74.3(5) yes
C101 C102 C103 141.5(8) yes
Ir2 C102 C103 144.0(6) yes
P4 C103 C102 124.1(6) yes
P4 C103 H1031 118.0 no
C102 C103 H1031 118.0 no
Ir2 C104 O2 175.2(7) yes
P4 C111 C112 120.7(8) yes
P4 C111 C116 118.9(8) yes
C112 C111 C116 120.3(10) yes
C111 C112 C113 119.2(12) yes
C111 C112 H1121 120.4 no
C113 C112 H1121 120.4 no
C112 C113 C114 120.3(12) yes
C112 C113 H1131 119.8 no
C114 C113 H1131 119.8 no
C113 C114 C115 121.3(12) yes
C113 C114 H1141 119.4 no
C115 C114 H1141 119.4 no
C114 C115 C116 119.3(13) yes
C114 C115 H1151 120.4 no
C116 C115 H1151 120.4 no
C115 C116 C111 119.6(11) yes
C115 C116 H1161 120.2 no
C111 C116 H1161 120.2 no
P4 C121 C122 119.3(8) yes
P4 C121 C126 120.8(9) yes
C122 C121 C126 119.8(11) yes
C121 C122 C123 120.4(12) yes
C121 C122 H1221 119.8 no
C123 C122 H1221 119.8 no
C122 C123 C124 120.1(14) yes
C122 C123 H1231 120.0 no
C124 C123 H1231 120.0 no
C123 C124 C125 119.8(13) yes
C123 C124 H1241 120.1 no
C125 C124 H1241 120.1 no
C124 C125 C126 121.2(12) yes
C124 C125 H1251 119.4 no
C126 C125 H1251 119.4 no
C121 C126 C125 118.7(12) yes
C121 C126 H1261 120.7 no
C125 C126 H1261 120.7 no
P4 C131 C132 120.0(7) yes
P4 C131 C136 120.9(9) yes
C132 C131 C136 119.0(10) yes
C131 C132 C133 120.9(11) yes
C131 C132 H1321 119.5 no
C133 C132 H1321 119.5 no
C132 C133 C134 118.7(13) yes
C132 C133 H1331 120.6 no
C134 C133 H1331 120.6 no
C133 C134 C135 120.0(12) yes
C133 C134 H1341 120.0 no
C135 C134 H1341 120.0 no
C134 C135 C136 120.8(12) yes
C134 C135 H1351 119.6 no
C136 C135 H1351 119.6 no
C131 C136 C135 120.5(12) yes
C131 C136 H1361 119.8 no
C135 C136 H1361 119.8 no
P5 C141 C142 118.6(7) yes
P5 C141 C146 121.7(7) yes
C142 C141 C146 119.4(8) yes
C141 C142 C143 120.7(9) yes
C141 C142 H1421 119.7 no
C143 C142 H1421 119.7 no
C142 C143 C144 119.8(10) yes
C142 C143 H1431 120.1 no
C144 C143 H1431 120.1 no
C143 C144 C145 120.4(10) yes
C143 C144 H1441 119.8 no
C145 C144 H1441 119.8 no
C144 C145 C146 119.3(11) yes
C144 C145 H1451 120.3 no
C146 C145 H1451 120.3 no
C145 C146 C141 120.4(9) yes
C145 C146 H1461 119.8 no
C141 C146 H1461 119.8 no
P5 C151 C152 120.9(7) yes
P5 C151 C156 120.7(7) yes
C152 C151 C156 118.4(8) yes
C151 C152 C153 119.7(9) yes
C151 C152 H1521 120.2 no
C153 C152 H1521 120.2 no
C152 C153 C154 121.0(9) yes
C152 C153 H1531 119.5 no
C154 C153 H1531 119.5 no
C153 C154 C155 120.1(9) yes
C153 C154 H1541 120.0 no
C155 C154 H1541 120.0 no
C154 C155 C156 119.5(11) yes
C154 C155 H1551 120.3 no
C156 C155 H1551 120.3 no
C151 C156 C155 121.3(10) yes
C151 C156 H1561 119.3 no
C155 C156 H1561 119.3 no
P5 C161 C162 120.3(7) yes
P5 C161 C166 120.6(7) yes
C162 C161 C166 118.9(9) yes
C161 C162 C163 120.7(10) yes
C161 C162 H1621 119.6 no
C163 C162 H1621 119.6 no
C162 C163 C164 119.1(10) yes
C162 C163 H1631 120.5 no
C164 C163 H1631 120.5 no
C163 C164 C165 120.8(10) yes
C163 C164 H1641 119.6 no
C165 C164 H1641 119.6 no
C164 C165 C166 120.1(10) yes
C164 C165 H1651 119.9 no
C166 C165 H1651 119.9 no
C161 C166 C165 120.2(10) yes
C161 C166 H1661 119.9 no
C165 C166 H1661 119.9 no
P6 C171 C172 119.7(7) yes
P6 C171 C176 121.2(8) yes
C172 C171 C176 118.9(9) yes
C171 C172 C173 120.6(11) yes
C171 C172 H1721 119.7 no
C173 C172 H1721 119.7 no
C172 C173 C174 120.3(12) yes
C172 C173 H1731 119.9 no
C174 C173 H1731 119.9 no
C173 C174 C175 120.0(11) yes
C173 C174 H1741 120.0 no
C175 C174 H1741 120.0 no
C174 C175 C176 120.8(12) yes
C174 C175 H1751 119.6 no
C176 C175 H1751 119.6 no
C175 C176 C171 119.5(11) yes
C175 C176 H1761 120.3 no
C171 C176 H1761 120.3 no
P6 C181 C182 121.5(7) yes
P6 C181 C186 119.0(7) yes
C182 C181 C186 119.4(8) yes
C181 C182 C183 119.1(9) yes
C181 C182 H1821 120.5 no
C183 C182 H1821 120.5 no
C182 C183 C184 121.4(10) yes
C182 C183 H1831 119.3 no
C184 C183 H1831 119.3 no
C183 C184 C185 119.3(9) yes
C183 C184 H1841 120.4 no
C185 C184 H1841 120.4 no
C184 C185 C186 120.7(10) yes
C184 C185 H1851 119.7 no
C186 C185 H1851 119.7 no
C181 C186 C185 120.2(9) yes
C181 C186 H1861 119.9 no
C185 C186 H1861 119.9 no
P6 C191 C192 121.0(7) yes
P6 C191 C196 121.4(7) yes
C192 C191 C196 117.5(8) yes
C191 C192 C193 121.3(9) yes
C191 C192 H1921 119.3 no
C193 C192 H1921 119.3 no
C192 C193 C194 120.0(10) yes
C192 C193 H1931 120.0 no
C194 C193 H1931 120.0 no
C193 C194 C195 120.5(10) yes
C193 C194 H1941 119.8 no
C195 C194 H1941 119.8 no
C194 C195 C196 120.5(11) yes
C194 C195 H1951 119.7 no
C196 C195 H1951 119.7 no
C191 C196 C195 120.2(10) yes
C191 C196 H1961 119.9 no
C195 C196 H1961 119.9 no
Cl2 C201 Cl1 116.5(15) yes
Cl2 C201 H2011 107.7 no
Cl1 C201 H2011 107.7 no
Cl2 C201 H2012 107.7 no
Cl1 C201 H2012 107.7 no
H2011 C201 H2012 109.5 no
Cl3 C202 Cl4 110.9(8) yes
Cl3 C202 H2021 109.1 no
Cl4 C202 H2021 109.1 no
Cl3 C202 H2022 109.1 no
Cl4 C202 H2022 109.1 no
H2021 C202 H2022 109.5 no
Cl6 C203 Cl5 115.3(9) yes
Cl6 C203 H2031 108.0 no
Cl5 C203 H2031 108.0 no
Cl6 C203 H2032 108.0 no
Cl5 C203 H2032 108.0 no
H2031 C203 H2032 109.5 no

loop_
_geom_bond_atom_site_label_1
_geom_bond_atom_site_label_2
_geom_bond_distance
_geom_bond_publ_flag
Ir1 Br1 2.5947(9) yes
Ir1 P2 2.369(2) yes
Ir1 P3 2.361(2) yes
Ir1 C1 2.134(7) yes
Ir1 C2 2.024(8) yes
Ir1 C4 1.930(9) yes
Ir2 Br2 2.5852(9) yes
Ir2 P5 2.371(2) yes
Ir2 P6 2.367(2) yes
Ir2 C101 2.151(8) yes
Ir2 C102 2.037(8) yes
Ir2 C104 1.917(10) yes
Cl1 C201 1.65(2) yes
Cl2 C201 1.66(2) yes
Cl3 C202 1.754(18) yes
Cl4 C202 1.727(17) yes
Cl5 C203 1.701(15) yes
Cl6 C203 1.703(16) yes
P1 C3 1.773(8) yes
P1 C11 1.787(11) yes
P1 C21 1.785(11) yes
P1 C31 1.808(12) yes
P2 C41 1.790(10) yes
P2 C51 1.818(9) yes
P2 C61 1.822(9) yes
P3 C71 1.811(12) yes
P3 C81 1.827(10) yes
P3 C91 1.835(10) yes
P4 C103 1.778(8) yes
P4 C111 1.790(10) yes
P4 C121 1.791(11) yes
P4 C131 1.780(10) yes
P5 C141 1.795(8) yes
P5 C151 1.818(9) yes
P5 C161 1.838(9) yes
P6 C171 1.810(9) yes
P6 C181 1.833(9) yes
P6 C191 1.826(9) yes
P7 F1 1.518(10) yes
P7 F2 1.469(13) yes
P7 F3 1.580(8) yes
P7 F4 1.548(10) yes
P7 F5 1.534(12) yes
P7 F6 1.579(9) yes
P8 F7 1.562(9) yes
P8 F8 1.567(8) yes
P8 F9 1.601(7) yes
P8 F10 1.554(9) yes
P8 F11 1.555(8) yes
P8 F12 1.587(7) yes
O1 C4 1.105(10) yes
O2 C104 1.104(10) yes
C1 C2 1.411(11) yes
C1 H11 0.950 no
C1 H12 0.950 no
C2 C3 1.321(11) yes
C3 H31 0.950 no
C11 C12 1.396(18) yes
C11 C16 1.394(18) yes
C12 C13 1.394(17) yes
C12 H121 0.950 no
C13 C14 1.37(3) yes
C13 H131 0.950 no
C14 C15 1.31(3) yes
C14 H141 0.950 no
C15 C16 1.43(2) yes
C15 H151 0.950 no
C16 H161 0.950 no
C21 C22 1.379(14) yes
C21 C26 1.415(13) yes
C22 C23 1.364(16) yes
C22 H221 0.950 no
C23 C24 1.368(18) yes
C23 H231 0.950 no
C24 C25 1.38(2) yes
C24 H241 0.950 no
C25 C26 1.371(18) yes
C25 H251 0.950 no
C26 H261 0.950 no
C31 C32 1.371(18) yes
C31 C36 1.350(15) yes
C32 C33 1.404(17) yes
C32 H321 0.950 no
C33 C34 1.34(3) yes
C33 H331 0.950 no
C34 C35 1.34(3) yes
C34 H341 0.950 no
C35 C36 1.39(2) yes
C35 H351 0.950 no
C36 H361 0.950 no
C41 C42 1.397(13) yes
C41 C46 1.412(13) yes
C42 C43 1.402(15) yes
C42 H421 0.950 no
C43 C44 1.379(19) yes
C43 H431 0.950 no
C44 C45 1.373(18) yes
C44 H441 0.950 no
C45 C46 1.385(14) yes
C45 H451 0.950 no
C46 H461 0.950 no
C51 C52 1.396(13) yes
C51 C56 1.405(14) yes
C52 C53 1.393(13) yes
C52 H521 0.950 no
C53 C54 1.373(16) yes
C53 H531 0.950 no
C54 C55 1.376(17) yes
C54 H541 0.950 no
C55 C56 1.388(15) yes
C55 H551 0.950 no
C56 H561 0.950 no
C61 C62 1.375(13) yes
C61 C66 1.403(13) yes
C62 C63 1.401(14) yes
C62 H621 0.950 no
C63 C64 1.395(17) yes
C63 H631 0.950 no
C64 C65 1.373(17) yes
C64 H641 0.950 no
C65 C66 1.366(15) yes
C65 H651 0.950 no
C66 H661 0.950 no
C71 C72 1.360(18) yes
C71 C76 1.40(2) yes
C72 C73 1.41(2) yes
C72 H721 0.950 no
C73 C74 1.33(4) yes
C73 H731 0.950 no
C74 C75 1.40(5) yes
C74 H741 0.950 no
C75 C76 1.38(2) yes
C75 H751 0.950 no
C76 H761 0.950 no
C81 C82 1.376(14) yes
C81 C86 1.398(15) yes
C82 C83 1.399(14) yes
C82 H821 0.950 no
C83 C84 1.385(17) yes
C83 H831 0.950 no
C84 C85 1.339(19) yes
C84 H841 0.950 no
C85 C86 1.415(17) yes
C85 H851 0.950 no
C86 H861 0.950 no
C91 C92 1.389(13) yes
C91 C96 1.393(14) yes
C92 C93 1.397(13) yes
C92 H921 0.950 no
C93 C94 1.370(15) yes
C93 H931 0.950 no
C94 C95 1.362(17) yes
C94 H941 0.950 no
C95 C96 1.399(16) yes
C95 H951 0.950 no
C96 H961 0.950 no
C101 C102 1.431(11) yes
C101 H1011 0.950 no
C101 H1012 0.950 no
C102 C103 1.316(11) yes
C103 H1031 0.950 no
C111 C112 1.379(13) yes
C111 C116 1.375(15) yes
C112 C113 1.398(16) yes
C112 H1121 0.950 no
C113 C114 1.36(2) yes
C113 H1131 0.950 no
C114 C115 1.360(19) yes
C114 H1141 0.950 no
C115 C116 1.411(15) yes
C115 H1151 0.950 no
C116 H1161 0.950 no
C121 C122 1.365(15) yes
C121 C126 1.412(14) yes
C122 C123 1.391(16) yes
C122 H1221 0.950 no
C123 C124 1.373(19) yes
C123 H1231 0.950 no
C124 C125 1.37(2) yes
C124 H1241 0.950 no
C125 C126 1.381(17) yes
C125 H1251 0.950 no
C126 H1261 0.950 no
C131 C132 1.376(15) yes
C131 C136 1.384(12) yes
C132 C133 1.389(15) yes
C132 H1321 0.950 no
C133 C134 1.40(2) yes
C133 H1331 0.950 no
C134 C135 1.36(2) yes
C134 H1341 0.950 no
C135 C136 1.366(16) yes
C135 H1351 0.950 no
C136 H1361 0.950 no
C141 C142 1.415(12) yes
C141 C146 1.359(13) yes
C142 C143 1.378(13) yes
C142 H1421 0.950 no
C143 C144 1.379(16) yes
C143 H1431 0.950 no
C144 C145 1.392(16) yes
C144 H1441 0.950 no
C145 C146 1.417(14) yes
C145 H1451 0.950 no
C146 H1461 0.950 no
C151 C152 1.391(12) yes
C151 C156 1.405(13) yes
C152 C153 1.412(12) yes
C152 H1521 0.950 no
C153 C154 1.350(14) yes
C153 H1531 0.950 no
C154 C155 1.404(15) yes
C154 H1541 0.950 no
C155 C156 1.376(13) yes
C155 H1551 0.950 no
C156 H1561 0.950 no
C161 C162 1.382(13) yes
C161 C166 1.395(13) yes
C162 C163 1.396(12) yes
C162 H1621 0.950 no
C163 C164 1.379(16) yes
C163 H1631 0.950 no
C164 C165 1.369(16) yes
C164 H1641 0.950 no
C165 C166 1.384(14) yes
C165 H1651 0.950 no
C166 H1661 0.950 no
C171 C172 1.390(13) yes
C171 C176 1.396(13) yes
C172 C173 1.387(14) yes
C172 H1721 0.950 no
C173 C174 1.372(17) yes
C173 H1731 0.950 no
C174 C175 1.370(18) yes
C174 H1741 0.950 no
C175 C176 1.400(15) yes
C175 H1751 0.950 no
C176 H1761 0.950 no
C181 C182 1.388(12) yes
C181 C186 1.405(13) yes
C182 C183 1.407(12) yes
C182 H1821 0.950 no
C183 C184 1.362(14) yes
C183 H1831 0.950 no
C184 C185 1.395(15) yes
C184 H1841 0.950 no
C185 C186 1.374(13) yes
C185 H1851 0.950 no
C186 H1861 0.950 no
C191 C192 1.396(12) yes
C191 C196 1.413(13) yes
C192 C193 1.397(12) yes
C192 H1921 0.950 no
C193 C194 1.359(15) yes
C193 H1931 0.950 no
C194 C195 1.378(16) yes
C194 H1941 0.950 no
C195 C196 1.391(14) yes
C195 H1951 0.950 no
C196 H1961 0.950 no
C201 H2011 0.950 no
C201 H2012 0.950 no
C202 H2021 0.950 no
C202 H2022 0.950 no
C203 H2031 0.950 no
C203 H2032 0.950 no

loop_
_geom_contact_atom_site_label_1
_geom_contact_atom_site_label_2
_geom_contact_distance
_geom_contact_site_symmetry_2
_geom_contact_publ_flag
Cl1 C133 3.42(2) . no
Cl5 F10 3.57(2) . no
Cl6 O2 3.164(8) 1_655 no
F1 C115 3.42(3) . no
F1 C125 3.46(3) 2_655 no
F1 C175 3.57(2) . no
F3 C201 3.18(2) . no
F3 C24 3.29(2) . no
F3 C175 3.58(2) . no
F4 C74 3.24(2) 2_756 no
F4 C25 3.31(3) . no
F5 C174 3.40(2) . no
F6 C124 3.25(3) 2_655 no
F6 C74 3.31(2) 2_756 no
F6 C125 3.37(2) 2_655 no
F7 C202 3.18(3) . no
F7 C53 3.24(1) . no
F7 C83 3.41(1) 2_666 no
F8 C134 3.25(1) 2_665 no
F8 O1 3.30(1) 2_666 no
F8 C82 3.45(2) 2_666 no
F8 C62 3.55(2) 2_666 no
F8 C83 3.59(2) 2_666 no
F9 C134 3.21(1) 2_665 no
F9 C133 3.25(1) 2_665 no
F9 C203 3.32(2) . no
F9 C202 3.59(3) . no
F10 C203 3.09(2) . no
F10 C32 3.48(1) . no
F10 C33 3.49(2) . no
F11 C31 3.16(1) . no
F11 C22 3.22(2) . no
F11 C32 3.34(2) . no
F11 C21 3.42(1) . no
F11 C163 3.44(2) 1_655 no
F11 C164 3.53(2) 1_655 no
F11 C36 3.55(2) . no
F12 O1 3.13(1) 2_666 no
F12 C3 3.244(9) . no
F12 C53 3.34(2) . no
F12 C93 3.45(2) . no
F12 C52 3.49(1) . no
F12 C92 3.50(2) . no
O1 O1 3.20(1) 2_666 no
O1 C93 3.46(1) 2_666 no
O1 C53 3.59(2) 2_666 no
O2 O2 3.18(1) 2_565 no
O2 C153 3.33(2) 2_565 no
O2 C152 3.47(1) 2_565 no
O2 C193 3.51(1) 2_565 no
O2 C192 3.52(1) 2_565 no
C35 C163 3.60(3) 1_655 no
C54 C95 3.52(2) 2_666 no
C55 C95 3.56(2) 2_666 no
C63 C135 3.58(2) 1_556 no
C85 C185 3.54(2) 2_666 no
C153 C182 3.59(1) 2_565 no

loop_
_geom_torsion_atom_site_label_1
_geom_torsion_atom_site_label_2
_geom_torsion_atom_site_label_3
_geom_torsion_atom_site_label_4
_geom_torsion
_geom_torsion_publ_flag
Ir1 P2 C41 C42 70(1) no
Ir1 P2 C41 C46 -103(1) no
Ir1 P2 C51 C52 -1.8(9) no
Ir1 P2 C51 C56 177.4(8) no
Ir1 P2 C61 C62 35.1(8) no
Ir1 P2 C61 C66 -147.8(7) no
Ir1 P3 C71 C72 -65(2) no
Ir1 P3 C71 C76 112(2) no
Ir1 P3 C81 C82 -47(1) no
Ir1 P3 C81 C86 133(1) no
Ir1 P3 C91 C92 -19.3(9) no
Ir1 P3 C91 C96 162.2(8) no
Ir1 C1 C2 C3 -178(2) no
Ir1 C2 C3 P1 -177.7(9) no
Ir2 P5 C141 C142 68.4(8) no
Ir2 P5 C141 C146 -104.8(9) no
Ir2 P5 C151 C152 17.2(9) no
Ir2 P5 C151 C156 -163.2(8) no
Ir2 P5 C161 C162 34.2(8) no
Ir2 P5 C161 C166 -151.6(6) no
Ir2 P6 C171 C172 -88(1) no
Ir2 P6 C171 C176 87(1) no
Ir2 P6 C181 C182 -10.5(7) no
Ir2 P6 C181 C186 171.4(5) no
Ir2 P6 C191 C192 23.5(9) no
Ir2 P6 C191 C196 -159.1(9) no
Ir2 C101 C102 C103 176(2) no
Ir2 C102 C103 P4 -176.5(9) no
Br1 Ir1 P2 C41 -83.7(3) no
Br1 Ir1 P2 C51 157.9(3) no
Br1 Ir1 P2 C61 37.4(3) no
Br1 Ir1 P3 C71 88.5(5) no
Br1 Ir1 P3 C81 -31.7(3) no
Br1 Ir1 P3 C91 -149.8(4) no
Br1 Ir1 C1 C2 179.5(6) no
Br1 Ir1 C2 C1 -0.8(9) no
Br1 Ir1 C2 C3 177(1) no
Br2 Ir2 P5 C141 -86.3(3) no
Br2 Ir2 P5 C151 154.6(3) no
Br2 Ir2 P5 C161 36.6(2) no
Br2 Ir2 P6 C171 68.2(4) no
Br2 Ir2 P6 C181 -51.7(2) no
Br2 Ir2 P6 C191 -170.8(3) no
Br2 Ir2 C101 C102 -179.3(6) no
Br2 Ir2 C102 C101 1.0(9) no
Br2 Ir2 C102 C103 -175(1) no
P1 C3 C2 C1 -1(2) no
P1 C11 C12 C13 -177(1) no
P1 C11 C16 C15 177(1) no
P1 C21 C22 C23 -177.8(9) no
P1 C21 C26 C25 179(1) no
P1 C31 C32 C33 180(1) no
P1 C31 C36 C35 179(1) no
P2 Ir1 C1 C2 88.7(6) no
P2 Ir1 C2 C1 -91.1(6) no
P2 Ir1 C2 C3 87(2) no
P2 C41 C42 C43 -177(1) no
P2 C41 C46 C45 176(1) no
P2 C51 C52 C53 177.4(7) no
P2 C51 C56 C55 -176(1) no
P2 C61 C62 C63 174.3(8) no
P2 C61 C66 C65 -174.1(9) no
P3 Ir1 C1 C2 -89.7(6) no
P3 Ir1 C2 C1 91.1(6) no
P3 Ir1 C2 C3 -91(2) no
P3 C71 C72 C73 179(2) no
P3 C71 C76 C75 -180(3) no
P3 C81 C82 C83 -177(1) no
P3 C81 C86 C85 -179.9975 no
P3 C91 C92 C93 -176.7(8) no
P3 C91 C96 C95 176.9(9) no
P4 C103 C102 C101 10(2) no
P4 C111 C112 C113 -179(1) no
P4 C111 C116 C115 179(1) no
P4 C121 C122 C123 176(1) no
P4 C121 C126 C125 -175(1) no
P4 C131 C132 C133 179.6(8) no
P4 C131 C136 C135 -178.5(8) no
P5 Ir2 C101 C102 90.1(6) no
P5 Ir2 C102 C101 -91.0(6) no
P5 Ir2 C102 C103 93(2) no
P5 C141 C142 C143 -173.5(9) no
P5 C141 C146 C145 173(1) no
P5 C151 C152 C153 177.6(7) no
P5 C151 C156 C155 -178(1) no
P5 C161 C162 C163 171.4(7) no
P5 C161 C166 C165 -173.2(7) no
P6 Ir2 C101 C102 -90.6(6) no
P6 Ir2 C102 C101 89.8(6) no
P6 Ir2 C102 C103 -86(2) no
P6 C171 C172 C173 177(1) no
P6 C171 C176 C175 -176(1) no
P6 C181 C182 C183 -178.0(6) no
P6 C181 C186 C185 178.7(6) no
P6 C191 C192 C193 177.1(9) no
P6 C191 C196 C195 -178(1) no
C1 Ir1 P2 C41 13.5(4) no
C1 Ir1 P2 C51 -104.9(4) no
C1 Ir1 P2 C61 134.6(4) no
C1 Ir1 P3 C71 -8.7(6) no
C1 Ir1 P3 C81 -128.9(4) no
C1 Ir1 P3 C91 113.0(4) no
C1 Ir1 C2 C3 178(2) no
C1 C2 Ir1 C4 179.4(7) no
C2 Ir1 P2 C41 53.0(4) no
C2 Ir1 P2 C51 -65.4(4) no
C2 Ir1 P2 C61 174.1(3) no
C2 Ir1 P3 C71 -48.2(6) no
C2 Ir1 P3 C81 -168.4(3) no
C2 Ir1 P3 C91 73.4(4) no
C2 C1 Ir1 C4 -1(2) no
C2 C3 P1 C11 -6(1) no
C2 C3 P1 C21 114(1) no
C2 C3 P1 C31 -126(1) no
C3 P1 C11 C12 88(1) no
C3 P1 C11 C16 -88(1) no
C3 P1 C21 C22 13(1) no
C3 P1 C21 C26 -166.0(9) no
C3 P1 C31 C32 15(1) no
C3 P1 C31 C36 -165(1) no
C3 C2 Ir1 C4 -3(2) no
C4 Ir1 P2 C41 171.1(4) no
C4 Ir1 P2 C51 52.7(4) no
C4 Ir1 P2 C61 -67.8(4) no
C4 Ir1 P3 C71 -166.3(6) no
C4 Ir1 P3 C81 73.5(4) no
C4 Ir1 P3 C91 -44.6(5) no
C11 P1 C21 C22 134.6(9) no
C11 P1 C21 C26 -44(1) no
C11 P1 C31 C32 -107(1) no
C11 P1 C31 C36 73(1) no
C11 C12 C13 C14 1(3) no
C11 C16 C15 C14 -2(3) no
C12 C11 P1 C21 -32(1) no
C12 C11 P1 C31 -153(1) no
C12 C11 C16 C15 2(2) no
C12 C13 C14 C15 -1(3) no
C13 C12 C11 C16 -1(2) no
C13 C14 C15 C16 2(3) no
C16 C11 P1 C21 153(1) no
C16 C11 P1 C31 31(1) no
C21 P1 C31 C32 133(1) no
C21 P1 C31 C36 -47(1) no
C21 C22 C23 C24 -1(2) no
C21 C26 C25 C24 -0(2) no
C22 C21 P1 C31 -105.4(9) no
C22 C21 C26 C25 -0(2) no
C22 C23 C24 C25 1(2) no
C23 C22 C21 C26 1(2) no
C23 C24 C25 C26 -0(2) no
C26 C21 P1 C31 76(1) no
C31 C32 C33 C34 0(2) no
C31 C36 C35 C34 2(3) no
C32 C31 C36 C35 -1(2) no
C32 C33 C34 C35 1(3) no
C33 C32 C31 C36 -0(2) no
C33 C34 C35 C36 -2(3) no
C41 P2 C51 C52 -125.8(9) no
C41 P2 C51 C56 53(1) no
C41 P2 C61 C62 160.9(8) no
C41 P2 C61 C66 -22.0(9) no
C41 C42 C43 C44 2(2) no
C41 C46 C45 C44 -0(2) no
C42 C41 P2 C51 -165(1) no
C42 C41 P2 C61 -58(1) no
C42 C41 C46 C45 2(2) no
C42 C43 C44 C45 0(2) no
C43 C42 C41 C46 -3(2) no
C43 C44 C45 C46 -1(3) no
C46 C41 P2 C51 22(1) no
C46 C41 P2 C61 129(1) no
C51 P2 C61 C62 -91.9(8) no
C51 P2 C61 C66 85.2(8) no
C51 C52 C53 C54 0(2) no
C51 C56 C55 C54 -3(2) no
C52 C51 P2 C61 126.2(8) no
C52 C51 C56 C55 4(2) no
C52 C53 C54 C55 0(2) no
C53 C52 C51 C56 -2(1) no
C53 C54 C55 C56 1(2) no
C56 C51 P2 C61 -55(1) no
C61 C62 C63 C64 2(2) no
C61 C66 C65 C64 -2(2) no
C62 C61 C66 C65 3(2) no
C62 C63 C64 C65 -1(2) no
C63 C62 C61 C66 -3(1) no
C63 C64 C65 C66 1(2) no
C71 P3 C81 C82 -174(1) no
C71 P3 C81 C86 6(1) no
C71 P3 C91 C92 108(1) no
C71 P3 C91 C96 -70(1) no
C71 C72 C73 C74 -0(4) no
C71 C76 C75 C74 2(6) no
C72 C71 P3 C81 62(2) no
C72 C71 P3 C91 168(2) no
C72 C71 C76 C75 -3(4) no
C72 C73 C74 C75 -1(6) no
C73 C72 C71 C76 3(3) no
C73 C74 C75 C76 1(7) no
C76 C71 P3 C81 -122(2) no
C76 C71 P3 C91 -15(2) no
C81 P3 C91 C92 -144.7(9) no
C81 P3 C91 C96 37(1) no
C81 C82 C83 C84 -4(2) no
C81 C86 C85 C84 -2(3) no
C82 C81 P3 C91 78(1) no
C82 C81 C86 C85 0(2) no
C82 C83 C84 C85 2(3) no
C83 C82 C81 C86 2(2) no
C83 C84 C85 C86 1(3) no
C86 C81 P3 C91 -102(1) no
C91 C92 C93 C94 -0(2) no
C91 C96 C95 C94 0(2) no
C92 C91 C96 C95 -2(2) no
C92 C93 C94 C95 -1(2) no
C93 C92 C91 C96 2(2) no
C93 C94 C95 C96 1(2) no
C101 Ir2 P5 C141 9.0(4) no
C101 Ir2 P5 C151 -110.1(4) no
C101 Ir2 P5 C161 131.9(3) no
C101 Ir2 P6 C171 -27.0(5) no
C101 Ir2 P6 C181 -146.9(3) no
C101 Ir2 P6 C191 94.0(4) no
C101 Ir2 C102 C103 -176(2) no
C101 C102 Ir2 C104 -178.5(7) no
C102 Ir2 P5 C141 48.9(4) no
C102 Ir2 P5 C151 -70.2(4) no
C102 Ir2 P5 C161 171.8(3) no
C102 Ir2 P6 C171 -66.9(4) no
C102 Ir2 P6 C181 173.2(3) no
C102 Ir2 P6 C191 54.1(4) no
C102 C101 Ir2 C104 3(2) no
C102 C103 P4 C111 -15(1) no
C102 C103 P4 C121 106(1) no
C102 C103 P4 C131 -136(1) no
C103 P4 C111 C112 81(1) no
C103 P4 C111 C116 -97(1) no
C103 P4 C121 C122 24(1) no
C103 P4 C121 C126 -159.6(9) no
C103 P4 C131 C132 19.8(9) no
C103 P4 C131 C136 -159.0(8) no
C103 C102 Ir2 C104 6(2) no
C104 Ir2 P5 C141 166.3(4) no
C104 Ir2 P5 C151 47.2(4) no
C104 Ir2 P5 C161 -70.8(4) no
C104 Ir2 P6 C171 175.7(5) no
C104 Ir2 P6 C181 55.7(4) no
C104 Ir2 P6 C191 -63.4(4) no
C111 P4 C121 C122 147.0(9) no
C111 P4 C121 C126 -36(1) no
C111 P4 C131 C132 -102.9(8) no
C111 P4 C131 C136 78.3(9) no
C111 C112 C113 C114 0(2) no
C111 C116 C115 C114 0(2) no
C112 C111 P4 C121 -40(1) no
C112 C111 P4 C131 -158(1) no
C112 C111 C116 C115 0(2) no
C112 C113 C114 C115 0(2) no
C113 C112 C111 C116 -0(2) no
C113 C114 C115 C116 -0(2) no
C116 C111 P4 C121 141.2(9) no
C116 C111 P4 C131 23(1) no
C121 P4 C131 C132 138.7(8) no
C121 P4 C131 C136 -40.2(9) no
C121 C122 C123 C124 -0(2) no
C121 C126 C125 C124 -1(2) no
C122 C121 P4 C131 -94(1) no
C122 C121 C126 C125 2(2) no
C122 C123 C124 C125 1(3) no
C123 C122 C121 C126 -1(2) no
C123 C124 C125 C126 -1(3) no
C126 C121 P4 C131 82(1) no
C131 C132 C133 C134 -0(2) no
C131 C136 C135 C134 -2(2) no
C132 C131 C136 C135 3(2) no
C132 C133 C134 C135 1(2) no
C133 C132 C131 C136 -2(1) no
C133 C134 C135 C136 0(2) no
C141 P5 C151 C152 -107.2(9) no
C141 P5 C151 C156 72.4(9) no
C141 P5 C161 C162 161.3(7) no
C141 P5 C161 C166 -24.5(8) no
C141 C142 C143 C144 0(2) no
C141 C146 C145 C144 0(2) no
C142 C141 P5 C151 -167.3(8) no
C142 C141 P5 C161 -60.4(9) no
C142 C141 C146 C145 -0(2) no
C142 C143 C144 C145 0(2) no
C143 C142 C141 C146 -0(2) no
C143 C144 C145 C146 -1(2) no
C146 C141 P5 C151 20(1) no
C146 C141 P5 C161 126.4(9) no
C151 P5 C161 C162 -90.1(8) no
C151 P5 C161 C166 84.1(8) no
C151 C152 C153 C154 2(2) no
C151 C156 C155 C154 -2(2) no
C152 C151 P5 C161 143.3(9) no
C152 C151 C156 C155 2(2) no
C152 C153 C154 C155 -2(2) no
C153 C152 C151 C156 -2(2) no
C153 C154 C155 C156 2(2) no
C156 C151 P5 C161 -37(1) no
C161 C162 C163 C164 4(1) no
C161 C166 C165 C164 -0(2) no
C162 C161 C166 C165 1(1) no
C162 C163 C164 C165 -3(2) no
C163 C162 C161 C166 -3(1) no
C163 C164 C165 C166 1(2) no
C171 P6 C181 C182 -136.2(7) no
C171 P6 C181 C186 45.7(8) no
C171 P6 C191 C192 149.4(9) no
C171 P6 C191 C196 -33(1) no
C171 C172 C173 C174 -1(2) no
C171 C176 C175 C174 -1(3) no
C172 C171 P6 C181 39(1) no
C172 C171 P6 C191 146(1) no
C172 C171 C176 C175 -0(2) no
C172 C173 C174 C175 -1(3) no
C173 C172 C171 C176 1(2) no
C173 C174 C175 C176 1(3) no
C176 C171 P6 C181 -146(1) no
C176 C171 P6 C191 -39(1) no
C181 P6 C191 C192 -102.6(9) no
C181 P6 C191 C196 75(1) no
C181 C182 C183 C184 -0(1) no
C181 C186 C185 C184 -1(1) no
C182 C181 P6 C191 114.4(7) no
C182 C181 C186 C185 1(1) no
C182 C183 C184 C185 -0(1) no
C183 C182 C181 C186 0(1) no
C183 C184 C185 C186 1(1) no
C186 C181 P6 C191 -63.6(7) no
C191 C192 C193 C194 1(2) no
C191 C196 C195 C194 2(2) no
C192 C191 C196 C195 -1(2) no
C192 C193 C194 C195 0(2) no
C193 C192 C191 C196 -0(2) no
C193 C194 C195 C196 -2(2) no
